data_7152802
loop_
_publ_author_name
'Sartori, Glaubia'
'Neto, Jos\'e S S'
'Pesarico, Ana Paula'
'Back, Davi F.'
'Nogueira, Cristina W.'
'Zeni, Gilson'

_publ_section_title
;
 Bis-vinyl selenides obtained via iron(iii) catalyzed addition of PhSeSePh
 to alkynes: synthesis and antinociceptive activity.
;
_journal_issue 7
_journal_name_full 'Organic &amp; biomolecular chemistry'
_journal_page_first 1199
_journal_page_last 1208
_journal_paper_doi 10.1039/c2ob27064a
_journal_volume 11
_journal_year 2013
_chemical_formula_moiety 'C28 H18 F6 Se2'
_chemical_formula_sum 'C28 H18 F6 Se2'
_chemical_formula_weight 626.34
_chemical_melting_point ?
_chemical_name_common (E)-1,2-diphenyl-1,2-bis(3-(trifluoromethyl)p
_chemical_name_systematic
;
(E)-1,2-diphenyl-1,2-bis(3-(trifluoromethyl)phenylselanyl)ethene
;
_space_group_IT_number 14
_symmetry_cell_setting monoclinic
_symmetry_space_group_name_Hall '-P 2ybc'
_symmetry_space_group_name_H-M 'P 1 21/c 1'
_atom_sites_solution_hydrogens geom
_atom_sites_solution_primary direct
_atom_sites_solution_secondary difmap
_audit_conform_dict_location ftp://ftp.iucr.org/pub/cif_core.dic
_audit_conform_dict_name cif_core.dic
_audit_conform_dict_version 2.3
_audit_creation_date 2012-04-17T17:19:13-00:00
_audit_creation_method 'WinGX routine CIF_UPDATE'
_cell_angle_alpha 90
_cell_angle_beta 117.181(3)
_cell_angle_gamma 90
_cell_formula_units_Z 2
_cell_length_a 15.4735(9)
_cell_length_b 5.6000(3)
_cell_length_c 16.5182(10)
_cell_measurement_reflns_used 2767
_cell_measurement_temperature 296(2)
_cell_measurement_theta_max 21.0275
_cell_measurement_theta_min 2.475
_cell_volume 1273.26(13)
_computing_cell_refinement 'BRUKER SANT'
_computing_data_collection 'BRUKER APEX-II'
_computing_data_reduction 'BRUKER SOFTWARE'
_computing_molecular_graphics 'ORTEP-3 (Farrugia, 2000)'
_computing_publication_material 'SHELXL-97 (Sheldrick, 1997)'
_computing_structure_refinement 'SHELXL-97 (Sheldrick, 2008)'
_computing_structure_solution 'SHELXL97 (Sheldrick, 1997)'
_diffrn_ambient_temperature 293(2)
_diffrn_detector_area_resol_mean none
_diffrn_measured_fraction_theta_full 0.957
_diffrn_measured_fraction_theta_max 0.957
_diffrn_measurement_device_type 'X8 APEX II'
_diffrn_measurement_method 'phi and omega scans'
_diffrn_radiation_monochromator graphite
_diffrn_radiation_type MoK\a
_diffrn_radiation_wavelength 0.71073
_diffrn_reflns_av_R_equivalents 0.0497
_diffrn_reflns_av_unetI/netI 0.0515
_diffrn_reflns_limit_h_max 18
_diffrn_reflns_limit_h_min -19
_diffrn_reflns_limit_k_max 6
_diffrn_reflns_limit_k_min -7
_diffrn_reflns_limit_l_max 20
_diffrn_reflns_limit_l_min -20
_diffrn_reflns_number 18356
_diffrn_reflns_theta_full 27.29
_diffrn_reflns_theta_max 27.29
_diffrn_reflns_theta_min 1.48
_diffrn_standards_decay_% none
_diffrn_standards_interval_count none
_diffrn_standards_interval_time none
_diffrn_standards_number none
_exptl_absorpt_coefficient_mu 2.963
_exptl_absorpt_correction_T_max 0.8423
_exptl_absorpt_correction_T_min 0.5246
_exptl_absorpt_correction_type gaussian
_exptl_absorpt_process_details XPREP
_exptl_crystal_colour colourless
_exptl_crystal_density_diffrn 1.634
_exptl_crystal_density_meas ?
_exptl_crystal_density_method 'not measured'
_exptl_crystal_description needle
_exptl_crystal_F_000 616
_exptl_crystal_size_max 0.25
_exptl_crystal_size_mid 0.06
_exptl_crystal_size_min 0.06
_refine_diff_density_max 0.579
_refine_diff_density_min -0.389
_refine_diff_density_rms 0.066
_refine_ls_extinction_coef none
_refine_ls_extinction_method none
_refine_ls_goodness_of_fit_ref 1.001
_refine_ls_hydrogen_treatment constr
_refine_ls_matrix_type full
_refine_ls_number_parameters 163
_refine_ls_number_reflns 2747
_refine_ls_number_restraints 0
_refine_ls_restrained_S_all 1.001
_refine_ls_R_factor_all 0.106
_refine_ls_R_factor_gt 0.0456
_refine_ls_shift/su_max 0.009
_refine_ls_shift/su_mean 0.001
_refine_ls_structure_factor_coef Fsqd
_refine_ls_weighting_details
;
calc w=1/[\s^2^(Fo^2^)+(0.0346P)^2^+1.6978P] where
P=(Fo^2^+2Fc^2^)/3
;
_refine_ls_weighting_scheme calc
_refine_ls_wR_factor_gt 0.0884
_refine_ls_wR_factor_ref 0.1086
_reflns_number_gt 1531
_reflns_number_total 2747
_reflns_threshold_expression >2\s(I)
_cod_data_source_file c2ob27064a.txt
_cod_data_source_block p21c
_cod_depositor_comments
;
The following automatic conversions were performed:

'_chemical_melting_point' value 'none' was changed to '?' - the value
is undefined or not given.

Automatic conversion script
Id: cif_fix_values 1891 2012-01-12 08:04:46Z andrius 

The following automatic conversions were performed:

'_exptl_crystal_density_meas' value 'none' was changed to '?' - the
value is perceived as not measured.

Automatic conversion script
Id: cif_fix_values 3008 2015-01-20 13:52:24Z robertas 
;
_cod_original_sg_symbol_Hall -P2ybc
_cod_original_sg_symbol_H-M P21/c
_cod_database_code 7152802

loop_
_symmetry_equiv_pos_as_xyz
'x, y, z'
'-x, y+1/2, -z+1/2'
'-x, -y, -z'
'x, -y-1/2, z-1/2'

loop_
_atom_site_label
_atom_site_type_symbol
_atom_site_fract_x
_atom_site_fract_y
_atom_site_fract_z
_atom_site_U_iso_or_equiv
_atom_site_adp_type
_atom_site_occupancy
_atom_site_symmetry_multiplicity
_atom_site_calc_flag
_atom_site_refinement_flags
Se Se 0.96558(3) 0.26214(9) 0.87922(3) 0.0646(2) Uani 1 1 d .
F1 F 0.5771(3) 0.3162(11) 0.7061(3) 0.192(3) Uani 1 1 d .
F2 F 0.5249(3) 0.0071(11) 0.6395(5) 0.213(3) Uani 1 1 d .
F3 F 0.5519(3) 0.2784(11) 0.5749(3) 0.183(2) Uani 1 1 d .
C8 C 0.9603(3) 0.0479(8) 0.9697(3) 0.0541(11) Uani 1 1 d .
C9 C 0.8611(3) 0.0203(7) 0.9638(3) 0.0483(10) Uani 1 1 d .
C14 C 0.8048(3) -0.1755(8) 0.9213(3) 0.0593(12) Uani 1 1 d .
H14 H 0.8307 -0.3 0.902 0.071 Uiso 1 1 calc R
C13 C 0.7095(3) -0.1871(9) 0.9073(3) 0.0680(13) Uani 1 1 d .
H13 H 0.6714 -0.3188 0.8781 0.082 Uiso 1 1 calc R
C12 C 0.6718(3) -0.0062(10) 0.9361(4) 0.0750(15) Uani 1 1 d .
H12 H 0.6074 -0.0131 0.9256 0.09 Uiso 1 1 calc R
C11 C 0.7281(4) 0.1858(9) 0.9804(4) 0.0734(14) Uani 1 1 d .
H11 H 0.7026 0.3072 1.0015 0.088 Uiso 1 1 calc R
C10 C 0.8226(3) 0.1996(8) 0.9938(3) 0.0633(12) Uani 1 1 d .
H10 H 0.8605 0.3314 1.0233 0.076 Uiso 1 1 calc R
C1 C 0.8577(3) 0.1158(8) 0.7776(3) 0.0572(11) Uani 1 1 d .
C6 C 0.8733(4) -0.0790(9) 0.7357(3) 0.0723(14) Uani 1 1 d .
H6 H 0.9363 -0.1327 0.7537 0.087 Uiso 1 1 calc R
C5 C 0.7962(5) -0.1957(10) 0.6672(4) 0.0856(17) Uani 1 1 d .
H5 H 0.8073 -0.3277 0.6391 0.103 Uiso 1 1 calc R
C4 C 0.7028(4) -0.1168(11) 0.6405(3) 0.0823(15) Uani 1 1 d .
H4 H 0.6505 -0.196 0.5947 0.099 Uiso 1 1 calc R
C3 C 0.6873(3) 0.0804(9) 0.6822(3) 0.0660(13) Uani 1 1 d .
C7 C 0.5880(4) 0.1715(14) 0.6528(4) 0.097(2) Uani 1 1 d .
C2 C 0.7645(3) 0.1987(8) 0.7496(3) 0.0576(12) Uani 1 1 d .
H2 H 0.7538 0.3345 0.7762 0.069 Uiso 1 1 calc R

loop_
_atom_site_aniso_label
_atom_site_aniso_U_11
_atom_site_aniso_U_22
_atom_site_aniso_U_33
_atom_site_aniso_U_23
_atom_site_aniso_U_13
_atom_site_aniso_U_12
Se 0.0428(3) 0.0784(4) 0.0677(3) 0.0198(3) 0.0210(2) -0.0072(2)
F1 0.068(3) 0.317(7) 0.149(4) -0.089(4) 0.014(2) 0.067(3)
F2 0.072(3) 0.200(6) 0.354(9) -0.003(6) 0.088(4) -0.025(3)
F3 0.092(3) 0.307(7) 0.133(4) 0.077(4) 0.036(3) 0.089(4)
C8 0.046(3) 0.055(3) 0.060(3) -0.009(2) 0.023(2) -0.006(2)
C9 0.032(2) 0.055(3) 0.054(3) 0.000(2) 0.018(2) -0.0019(19)
C14 0.049(3) 0.054(3) 0.073(3) -0.007(2) 0.025(2) -0.006(2)
C13 0.046(3) 0.070(4) 0.080(3) 0.002(3) 0.021(3) -0.015(2)
C12 0.040(3) 0.086(4) 0.100(4) 0.019(3) 0.033(3) 0.000(3)
C11 0.069(4) 0.067(4) 0.105(4) 0.007(3) 0.057(3) 0.009(3)
C10 0.061(3) 0.055(3) 0.085(3) -0.011(2) 0.043(3) -0.013(2)
C1 0.053(3) 0.064(3) 0.059(3) 0.011(2) 0.030(2) 0.005(2)
C6 0.075(4) 0.081(4) 0.072(3) 0.012(3) 0.043(3) 0.024(3)
C5 0.106(5) 0.071(4) 0.083(4) -0.012(3) 0.045(4) 0.014(3)
C4 0.078(4) 0.093(4) 0.065(3) -0.011(3) 0.024(3) -0.011(3)
C3 0.050(3) 0.085(4) 0.056(3) 0.004(3) 0.018(2) 0.005(3)
C7 0.048(4) 0.152(6) 0.074(4) -0.006(4) 0.012(3) 0.007(4)
C2 0.047(3) 0.064(3) 0.060(3) 0.004(2) 0.023(2) 0.009(2)

loop_
_atom_type_symbol
_atom_type_description
_atom_type_scat_dispersion_real
_atom_type_scat_dispersion_imag
_atom_type_scat_source
C C 0.0033 0.0016 'International Tables Vol C Tables 4.2.6.8 and 6.1.1.4'
H H 0 0 'International Tables Vol C Tables 4.2.6.8 and 6.1.1.4'
F F 0.0171 0.0103 'International Tables Vol C Tables 4.2.6.8 and 6.1.1.4'
Se Se -0.0929 2.2259 'International Tables Vol C Tables 4.2.6.8 and 6.1.1.4'

loop_
_geom_angle_atom_site_label_1
_geom_angle_atom_site_label_2
_geom_angle_atom_site_label_3
_geom_angle
_geom_angle_site_symmetry_1
C1 Se C8 94.78(18) .
C8 C8 C9 126.1(5) 3_757
C8 C8 Se 119.4(4) 3_757
C9 C8 Se 114.4(3) .
C10 C9 C14 119.3(4) .
C10 C9 C8 120.1(4) .
C14 C9 C8 120.3(4) .
C9 C14 C13 120.0(4) .
C9 C14 H14 120 .
C13 C14 H14 120 .
C12 C13 C14 120.1(4) .
C12 C13 H13 119.9 .
C14 C13 H13 119.9 .
C13 C12 C11 120.2(4) .
C13 C12 H12 119.9 .
C11 C12 H12 119.9 .
C12 C11 C10 120.0(5) .
C12 C11 H11 120 .
C10 C11 H11 120 .
C9 C10 C11 120.4(4) .
C9 C10 H10 119.8 .
C11 C10 H10 119.8 .
C6 C1 C2 119.8(5) .
C6 C1 Se 119.8(4) .
C2 C1 Se 120.4(4) .
C1 C6 C5 120.5(5) .
C1 C6 H6 119.8 .
C5 C6 H6 119.8 .
C6 C5 C4 119.9(5) .
C6 C5 H5 120 .
C4 C5 H5 120 .
C5 C4 C3 119.6(5) .
C5 C4 H4 120.2 .
C3 C4 H4 120.2 .
C2 C3 C4 120.3(5) .
C2 C3 C7 119.3(5) .
C4 C3 C7 120.4(5) .
F1 C7 F2 104.2(6) .
F1 C7 F3 105.3(7) .
F2 C7 F3 102.3(6) .
F1 C7 C3 116.3(5) .
F2 C7 C3 113.8(6) .
F3 C7 C3 113.5(6) .
C3 C2 C1 119.9(4) .
C3 C2 H2 120 .
C1 C2 H2 120 .

loop_
_geom_bond_atom_site_label_1
_geom_bond_atom_site_label_2
_geom_bond_distance
_geom_bond_site_symmetry_2
Se C1 1.927(5) .
Se C8 1.947(4) .
F1 C7 1.263(7) .
F2 C7 1.286(8) .
F3 C7 1.293(7) .
C8 C8 1.294(8) 3_757
C8 C9 1.501(5) .
C9 C10 1.370(6) .
C9 C14 1.377(5) .
C14 C13 1.385(6) .
C14 H14 0.93 .
C13 C12 1.360(7) .
C13 H13 0.93 .
C12 C11 1.367(7) .
C12 H12 0.93 .
C11 C10 1.378(6) .
C11 H11 0.93 .
C10 H10 0.93 .
C1 C6 1.370(6) .
C1 C2 1.379(6) .
C6 C5 1.377(7) .
C6 H6 0.93 .
C5 C4 1.377(7) .
C5 H5 0.93 .
C4 C3 1.379(7) .
C4 H4 0.93 .
C3 C2 1.375(6) .
C3 C7 1.475(7) .
C2 H2 0.93 .
